data_4031306
loop_
_publ_author_name
'Golovnev, Nikolay'
'Molokeev, Maxim'
'Lutoshkin, Maxim'

_publ_section_title
;
 The crystal structure of
 Catena-(mu~4~-1,3-diethyl-2-thiobarbiturato-O,O',S,S)-silver(I)
;
_journal_issue 5
_journal_name_full 'Russian Journal of Inorganic Chemistry'
_journal_page_first 572
_journal_paper_doi 10.7868/S0044457X15050074
_journal_volume 60
_journal_year 2015
_chemical_formula_moiety 'C8 H11 Ag N2 O2 S'
_chemical_formula_sum 'C8 H11 Ag N2 O2 S'
_chemical_formula_weight 307.13
_chemical_name_systematic
;
 Catena-(mu~4~-1,3-diethyl-2-thiobarbiturato-O,O',S,S)-silver(I) 
;
_space_group_IT_number 14
_symmetry_cell_setting monoclinic
_symmetry_space_group_name_Hall '-P 2ybc'
_symmetry_space_group_name_H-M 'P 1 21/c 1'
_cell_angle_alpha 90
_cell_angle_beta 111.9157(20)
_cell_angle_gamma 90
_cell_formula_units_Z 4
_cell_length_a 7.83392(20)
_cell_length_b 15.49703(41)
_cell_length_c 8.75018(24)
_cell_measurement_temperature 300
_cell_volume 985.53(5)
_diffrn_ambient_temperature 300
_diffrn_measurement_device_type
;
D8 ADVANCE Bruker
;
_diffrn_radiation_monochromator none
_diffrn_radiation_probe x-ray
_diffrn_radiation_type 'Cu K\a~1~~2~'
_exptl_absorpt_coefficient_mu 18.204
_exptl_crystal_density_diffrn 2.069912
_pd_char_colour colourless
_pd_meas_2theta_range_inc 0.0160352
_pd_meas_2theta_range_max 139.615504
_pd_meas_2theta_range_min 5
_pd_meas_scan_method step
_pd_proc_ls_pref_orient_corr
;
Anisotropic model of PO. Spherical harmonics 4 ordrer.
 Jarvinen (1993). Application of symmetrized harmonics expansion to correction
of the preferred orientation effect. - J. Appl. Cryst. 26 p525-531.
;
_pd_proc_ls_profile_function PearsonVII
_pd_proc_ls_prof_R_factor 4.622
_pd_proc_ls_prof_wR_expected 2.306
_pd_proc_ls_prof_wR_factor 5.925
_pd_proc_number_of_points 8395
_pd_spec_mount_mode reflection
_refine_ls_goodness_of_fit_all 2.569
_refine_ls_R_I_factor 3.69
_refine_ls_shift/su_max 0.01000
_cod_data_source_file AgDETBA.cif
_cod_data_source_block a
_cod_original_cell_volume 985.525(47)
_cod_original_sg_symbol_Hall
;
-P 2ybc
;
_cod_original_sg_symbol_H-M P21/c
_cod_original_formula_sum
;
C8 H11 Ag N2 O2 S
;
_cod_database_code 4031306
_cod_database_fobs_code 4031306

loop_
_symmetry_equiv_pos_as_xyz
'x, y, z'
'-x, -y, -z'
'-x, y+1/2, -z+1/2'
'x, -y+1/2, z+1/2'

loop_
_atom_site_label
_atom_site_type_symbol
_atom_site_fract_x
_atom_site_fract_y
_atom_site_fract_z
_atom_site_occupancy
_atom_site_B_iso_or_equiv
Ag Ag 0.75270(24) 0.31861(12) 0.66637(21) 1 1.953(64)
S S -0.21937(71) 0.29234(33) 0.38807(69) 1 1.00(15)
C2 C -0.0530(32) 0.3658(15) 0.4009(37) 1 2.54(23)
C4 C 0.2875(26) 0.4008(13) 0.5010(30) 1 2.54(23)
C5 C 0.2502(30) 0.4654(13) 0.3984(28) 1 2.54(23)
H5 H 0.34098 0.50302 0.40403 1 4
C6 C 0.0731(31) 0.4933(13) 0.3071(28) 1 2.54(23)
C7 C -0.2572(30) 0.4578(13) 0.1883(28) 1 2.54(23)
H7A H -0.34702 0.43223 0.22298 1 4
H7B H -0.27653 0.51872 0.17933 1 4
C9 C 0.1713(24) 0.2766(12) 0.6325(26) 1 2.54(23)
H9A H 0.0566 0.27229 0.65874 1 4
H9B H 0.2646 0.29853 0.73057 1 4
C10 C 0.2215(23) 0.1909(13) 0.5721(20) 1 2.54(23)
H10A H 0.32462 0.20065 0.55419 1 4
H10B H 0.11628 0.17473 0.48078 1 4
H10C H 0.23654 0.15263 0.66423 1 4
C8 C -0.2910(22) 0.4268(11) 0.0159(23) 1 2.54(23)
H8A H -0.22492 0.45304 -0.03574 1 4
H8B H -0.42881 0.43406 -0.05714 1 4
H8C H -0.27775 0.36276 0.014 1 4
N1 N -0.0824(23) 0.4371(13) 0.3020(24) 1 3.00(42)
N3 N 0.1341(24) 0.3448(11) 0.4987(21) 1 3.00(42)
O1 O 0.4379(16) 0.37051(72) 0.6087(15) 1 1.00(28)
O2 O 0.0216(16) 0.55778(81) 0.2144(15) 1 1.00(28)

loop_
_diffrn_radiation_wavelength
_diffrn_radiation_wavelength_wt
1.5406 1.0000
1.5443 0.5000

loop_
_geom_angle_atom_site_label_1
_geom_angle_atom_site_label_2
_geom_angle_atom_site_label_3
_geom_angle
_geom_angle_site_symmetry_1
_geom_angle_site_symmetry_3
S Ag S 127.29(40) 1_655 4_655
S Ag O1 106.99(34) 1_655 1_555
S Ag O2 102.6(33) 1_655 2_666
S Ag O1 100(31) 4_655 1_555
S Ag O2 110.31(42) 4_655 2_666
O1 Ag O2 109.09(43) 1_555 2_666
N1 C2 N3 117.1(18) 1_555 1_555
C5 C4 N3 118.1(18) 1_555 1_555
C5 C4 O1 133.7(26) 1_555 1_555
N3 C4 O1 108.2(14) 1_555 1_555
H5 C5 C4 119.14 1_555 1_555
H5 C5 C6 115.26 1_555 1_555
C6 C5 C4 123.7(22) 1_555 1_555
N1 C6 C5 117.9(17) 1_555 1_555
N1 C6 O2 112.7(15) 1_555 1_555
O2 C6 C5 129.2(22) 1_555 1_555
H7A C7 H7B 108.96 1_555 1_555
H7A C7 C8 108.16 1_555 1_555
H7A C7 N1 108.82 1_555 1_555
H7B C7 C8 105.62 1_555 1_555
H7B C7 N1 111.65 1_555 1_555
C8 C7 N1 113.5(16) 1_555 1_555
H9A C9 H9B 105.43 1_555 1_555
H9A C9 C10 112.68 1_555 1_555
H9A C9 N3 106.84 1_555 1_555
H9B C9 C10 114.06 1_555 1_555
H9B C9 N3 107.79 1_555 1_555
C10 C9 N3 109.6(15) 1_555 1_555
H10A C10 C9 106.23 1_555 1_555
H10A C10 H10B 117.33 1_555 1_555
H10A C10 H10C 114.33 1_555 1_555
H10B C10 C9 105.46 1_555 1_555
H10B C10 H10C 109.74 1_555 1_555
H10C C10 C9 102.11 1_555 1_555
H8A C8 C7 115.99 1_555 1_555
H8A C8 H8B 107.65 1_555 1_555
H8A C8 H8C 110.94 1_555 1_555
H8B C8 C7 109.63 1_555 1_555
H8B C8 H8C 100.87 1_555 1_555
H8C C8 C7 110.63 1_555 1_555
C2 N1 C6 120.8(20) 1_555 1_555
C2 N1 C7 121.6(22) 1_555 1_555
C2 N3 C4 121.4(17) 1_555 1_555
C2 N3 C9 118.5(19) 1_555 1_555
C4 N3 C9 118.4(17) 1_555 1_555
C6 N1 C7 117.5(18) 1_555 1_555

loop_
_geom_bond_atom_site_label_1
_geom_bond_atom_site_label_2
_geom_bond_distance
_geom_bond_site_symmetry_2
Ag S 2.5576(55) 1_655
Ag S 2.5398(56) 4_655
Ag O1 2.4605(84) .
Ag O2 2.551(11) 2_666
S C2 1.702(19) .
C2 N1 1.369(33) .
C2 N3 1.432(25) .
C4 C5 1.303(31) .
C4 N3 1.476(20) .
C4 O1 1.291(22) .
C5 H5 0.90659 .
C5 C6 1.387(25) .
C6 N1 1.485(22) .
C6 O2 1.255(24) .
C7 H7A 0.95059 .
C7 H7B 0.95473 .
C7 C8 1.509(29) .
C7 N1 1.397(24) .
H7A H7B 1.55073 .
C9 H9A 1.00925 .
C9 H9B 0.95807 .
C9 C10 1.534(26) .
C9 N3 1.522(26) .
C10 H10A 0.89134 .
C10 H10B 0.94290 .
C10 H10C 0.97190 .
C8 H8A 0.90118 .
C8 H8B 1.03517 .
C8 H8C 0.99863 .

loop_
_cod_changelog_entry_id
_cod_changelog_entry_author
_cod_changelog_entry_date
_cod_changelog_entry_text
1 'Vaitkus, Antanas' 2024-10-01T18:15:00+03:00
;
 Replaced the '_chemical_name_mineral' data item with the
 '_chemical_name_systematic' data item.
;
